data_2208966
loop_
_publ_author_name
'Run-Hong Jia'
'Qian-Shang Zhang'
'Shu-Jiang Tu'
'Yan Zhang'

_publ_section_title 12-(4-Bromophenyl)-9,9-dimethyl-1,2,3,4,9,10-hexahydrobenz[<i>a</i>]acridin-11-one
_journal_coeditor_code OB2012
_journal_issue 5
_journal_name_full 'Acta Crystallographica Section E'
_journal_page_first o2032
_journal_page_last o2033
_journal_paper_doi 10.1107/S160053680601453X
_journal_volume 62
_journal_year 2006
_chemical_formula_iupac 'C25 H22 Br N O'
_chemical_formula_moiety 'C25 H22 Br N O'
_chemical_formula_sum 'C25 H22 Br N O'
_chemical_formula_weight 432.35
_chemical_melting_point_gt 573
_chemical_name_systematic
;
12-(4-Bromophenyl)-9,9-dimethyl-1,2,3,4,9,10-hexahydrobenzo[a]acridin-11-one
;
_space_group_IT_number 2
_symmetry_cell_setting triclinic
_symmetry_space_group_name_Hall '-P 1'
_symmetry_space_group_name_H-M 'P -1'
_atom_sites_solution_hydrogens geom
_atom_sites_solution_primary direct
_atom_sites_solution_secondary difmap
_cell_angle_alpha 94.038(7)
_cell_angle_beta 93.465(8)
_cell_angle_gamma 103.331(7)
_cell_formula_units_Z 2
_cell_length_a 7.296(4)
_cell_length_b 9.597(5)
_cell_length_c 15.304(8)
_cell_measurement_reflns_used 1419
_cell_measurement_temperature 298(2)
_cell_measurement_theta_max 21.534
_cell_measurement_theta_min 2.189
_cell_volume 1036.9(10)
_computing_cell_refinement 'SAINT (Bruker, 1999)'
_computing_data_collection 'SMART (Bruker, 1998)'
_computing_data_reduction SAINT
_computing_molecular_graphics 'SHELXTL (Bruker, 1999)'
_computing_publication_material SHELXTL
_computing_structure_refinement 'SHELXL97 (Sheldrick, 1997)'
_computing_structure_solution 'SHELXS97 (Sheldrick, 1997)'
_diffrn_ambient_temperature 298(2)
_diffrn_measured_fraction_theta_full 0.972
_diffrn_measured_fraction_theta_max 0.972
_diffrn_measurement_device_type 'Bruker SMART CCD area-detector'
_diffrn_measurement_method '\f and \w'
_diffrn_radiation_monochromator graphite
_diffrn_radiation_source 'fine-focus sealed tube'
_diffrn_radiation_type MoK\a
_diffrn_radiation_wavelength 0.71073
_diffrn_reflns_av_R_equivalents 0.0227
_diffrn_reflns_av_sigmaI/netI 0.0462
_diffrn_reflns_limit_h_max 8
_diffrn_reflns_limit_h_min -7
_diffrn_reflns_limit_k_max 11
_diffrn_reflns_limit_k_min -11
_diffrn_reflns_limit_l_max 18
_diffrn_reflns_limit_l_min -17
_diffrn_reflns_number 5522
_diffrn_reflns_theta_full 25.01
_diffrn_reflns_theta_max 25.01
_diffrn_reflns_theta_min 2.19
_exptl_absorpt_coefficient_mu 1.997
_exptl_absorpt_correction_T_max 0.8407
_exptl_absorpt_correction_T_min 0.5674
_exptl_absorpt_correction_type multi-scan
_exptl_absorpt_process_details '(SADABS; Sheldrick, 1996)'
_exptl_crystal_colour colourless
_exptl_crystal_density_diffrn 1.385
_exptl_crystal_density_method 'not measured'
_exptl_crystal_description block
_exptl_crystal_F_000 444
_exptl_crystal_size_max 0.32
_exptl_crystal_size_mid 0.27
_exptl_crystal_size_min 0.09
_refine_diff_density_max 0.595
_refine_diff_density_min -0.476
_refine_ls_extinction_method none
_refine_ls_goodness_of_fit_ref 1.008
_refine_ls_hydrogen_treatment constr
_refine_ls_matrix_type full
_refine_ls_number_parameters 253
_refine_ls_number_reflns 3346
_refine_ls_number_restraints 0
_refine_ls_restrained_S_all 1.008
_refine_ls_R_factor_all 0.0831
_refine_ls_R_factor_gt 0.0442
_refine_ls_shift/su_max 0.001
_refine_ls_shift/su_mean 0.000
_refine_ls_structure_factor_coef Fsqd
_refine_ls_weighting_details 'calc w = 1/[\s^2^(Fo^2^)+(0.0454P)^2^+0.7039P] where P=(Fo^2^+2Fc^2^)/3'
_refine_ls_weighting_scheme calc
_refine_ls_wR_factor_gt 0.0999
_refine_ls_wR_factor_ref 0.1188
_reflns_number_gt 2053
_reflns_number_total 3346
_reflns_threshold_expression I>2\s(I)
_cod_data_source_file ob2012.cif
_cod_data_source_block I
_cod_depositor_comments
;
The following automatic conversions were performed:
'_symmetry_cell_setting' value 'Triclinic' changed to 'triclinic'
according to '/home/saulius/struct/CIF-dictionaries/cif_core.dic'
dictionary named 'cif_core.dic' version 2.4.1 from 2010-06-29.

Automatic conversion script
Id: cif_fix_enum 1527 2010-12-29 10:47:43Z saulius 

The following automatic conversions were performed:

'_chemical_melting_point' tag was changed to
'_chemical_melting_point_gt' since the value was specified 'more
than' ('>') a certain temperature. The value '>573' was changed to
'573' - it should be numeric and without a unit designator.

Automatic conversion script
Id: cif_fix_values 1646 2011-03-28 12:23:43Z adriana 

The following automatic conversions were performed:

'_chemical_melting_point' tag was changed to
'_chemical_melting_point_gt' since the value was specified 'more
than' ('>') a certain temperature. The value '>573' was changed to
'573' - it should be numeric and without a unit
designator.

'_symmetry_cell_setting' value 'Triclinic' changed to
'triclinic' according to
/home/saulius/struct/CIF-dictionaries/cif_core.dic dictionary named
'cif_core.dic' version 2.4.1 from 2010-06-29.

Automatic conversion script
Id: cif_fix_values 1715 2011-07-08 13:25:40Z adriana 
;
_cod_original_cell_volume 1036.9(9)
_cod_database_code 2208966
_cod_database_fobs_code 2208966

loop_
_symmetry_equiv_pos_as_xyz
'x, y, z'
'-x, -y, -z'

loop_
_atom_site_type_symbol
_atom_site_label
_atom_site_fract_x
_atom_site_fract_y
_atom_site_fract_z
_atom_site_U_iso_or_equiv
_atom_site_adp_type
_atom_site_calc_flag
_atom_site_refinement_flags
_atom_site_occupancy
Br Br1 0.93962(8) 1.74848(7) 1.07677(3) 0.1010(3) Uani d . 1
N N1 0.2911(4) 1.3099(3) 0.69343(18) 0.0449(8) Uani d . 1
H H1 0.1747 1.2831 0.7046 0.054 Uiso calc R 1
O O1 0.8973(4) 1.2255(3) 0.71271(18) 0.0580(7) Uani d . 1
C C1 0.4123(5) 1.2283(4) 0.7162(2) 0.0396(8) Uani d . 1
C C2 0.3258(5) 1.0790(4) 0.7376(2) 0.0478(9) Uani d . 1
H H2A 0.2819 1.0190 0.6833 0.057 Uiso calc R 1
H H2B 0.2168 1.0805 0.7706 0.057 Uiso calc R 1
C C3 0.4625(5) 1.0127(4) 0.7906(3) 0.0519(10) Uani d . 1
C C4 0.6466(5) 1.0348(4) 0.7445(3) 0.0521(10) Uani d . 1
H H4A 0.7401 1.0042 0.7814 0.063 Uiso calc R 1
H H4B 0.6236 0.9730 0.6900 0.063 Uiso calc R 1
C C5 0.7273(5) 1.1860(4) 0.7239(2) 0.0413(9) Uani d . 1
C C6 0.6023(5) 1.2813(3) 0.7154(2) 0.0366(8) Uani d . 1
C C7 0.6818(5) 1.4388(4) 0.7054(2) 0.0390(8) Uani d . 1
H H7 0.7930 1.4466 0.6715 0.047 Uiso calc R 1
C C8 0.5404(5) 1.5017(4) 0.6545(2) 0.0387(8) Uani d . 1
C C9 0.5975(5) 1.6276(4) 0.6087(2) 0.0424(9) Uani d . 1
C C10 0.7891(6) 1.7034(4) 0.6103(2) 0.0528(10) Uani d . 1
H H10 0.8814 1.6719 0.6426 0.063 Uiso calc R 1
C C11 0.8399(7) 1.8218(4) 0.5649(3) 0.0652(12) Uani d . 1
H H11 0.9665 1.8698 0.5665 0.078 Uiso calc R 1
C C12 0.7044(8) 1.8718(5) 0.5163(3) 0.0721(14) Uani d . 1
H H12 0.7412 1.9519 0.4850 0.087 Uiso calc R 1
C C13 0.5193(7) 1.8043(5) 0.5145(3) 0.0640(12) Uani d . 1
H H13 0.4300 1.8392 0.4822 0.077 Uiso calc R 1
C C14 0.4600(6) 1.6817(4) 0.5609(2) 0.0489(10) Uani d . 1
C C15 0.2685(6) 1.6096(4) 0.5611(2) 0.0549(11) Uani d . 1
H H15 0.1772 1.6437 0.5297 0.066 Uiso calc R 1
C C16 0.2139(5) 1.4923(4) 0.6057(2) 0.0503(10) Uani d . 1
H H16 0.0864 1.4480 0.6059 0.060 Uiso calc R 1
C C17 0.3504(5) 1.4371(4) 0.6521(2) 0.0398(8) Uani d . 1
C C18 0.3754(7) 0.8520(5) 0.7935(4) 0.0877(16) Uani d . 1
H H18A 0.3505 0.8065 0.7347 0.132 Uiso calc R 1
H H18B 0.2594 0.8394 0.8217 0.132 Uiso calc R 1
H H18C 0.4618 0.8093 0.8259 0.132 Uiso calc R 1
C C19 0.5008(6) 1.0841(5) 0.8847(3) 0.0707(13) Uani d . 1
H H19A 0.5863 1.0407 0.9173 0.106 Uiso calc R 1
H H19B 0.3842 1.0714 0.9124 0.106 Uiso calc R 1
H H19C 0.5560 1.1849 0.8835 0.106 Uiso calc R 1
C C20 0.7469(5) 1.5202(4) 0.7953(2) 0.0400(8) Uani d . 1
C C21 0.9341(5) 1.5594(4) 0.8255(3) 0.0581(11) Uani d . 1
H H21 1.0243 1.5399 0.7891 0.070 Uiso calc R 1
C C22 0.9920(6) 1.6271(5) 0.9086(3) 0.0701(12) Uani d . 1
H H22 1.1195 1.6517 0.9281 0.084 Uiso calc R 1
C C23 0.8606(6) 1.6574(4) 0.9617(3) 0.0580(11) Uani d . 1
C C24 0.6729(6) 1.6199(5) 0.9345(3) 0.0652(12) Uani d . 1
H H24 0.5837 1.6406 0.9710 0.078 Uiso calc R 1
C C25 0.6177(6) 1.5507(4) 0.8517(3) 0.0572(11) Uani d . 1
H H25 0.4896 1.5237 0.8333 0.069 Uiso calc R 1

loop_
_atom_site_aniso_label
_atom_site_aniso_U_11
_atom_site_aniso_U_22
_atom_site_aniso_U_33
_atom_site_aniso_U_12
_atom_site_aniso_U_13
_atom_site_aniso_U_23
Br1 0.1031(5) 0.1231(5) 0.0694(3) 0.0323(4) -0.0238(3) -0.0347(3)
N1 0.0261(17) 0.059(2) 0.0488(18) 0.0062(15) 0.0059(14) 0.0107(15)
O1 0.0340(16) 0.0626(18) 0.0800(19) 0.0147(13) 0.0102(14) 0.0094(14)
C1 0.035(2) 0.048(2) 0.0352(18) 0.0093(18) 0.0024(16) 0.0074(15)
C2 0.038(2) 0.053(2) 0.047(2) -0.0004(18) 0.0057(17) 0.0038(17)
C3 0.052(3) 0.044(2) 0.058(2) 0.0046(19) 0.011(2) 0.0121(18)
C4 0.052(3) 0.047(2) 0.060(2) 0.0167(19) 0.006(2) 0.0057(18)
C5 0.037(2) 0.048(2) 0.0379(19) 0.0098(18) 0.0031(17) -0.0013(16)
C6 0.030(2) 0.040(2) 0.0381(18) 0.0047(16) 0.0038(15) 0.0049(15)
C7 0.027(2) 0.046(2) 0.045(2) 0.0066(16) 0.0064(16) 0.0087(16)
C8 0.033(2) 0.044(2) 0.0394(19) 0.0110(17) 0.0034(16) 0.0042(16)
C9 0.047(3) 0.045(2) 0.0372(19) 0.0136(18) 0.0090(17) 0.0052(16)
C10 0.051(3) 0.050(2) 0.057(2) 0.0080(19) 0.013(2) 0.0106(19)
C11 0.074(3) 0.053(3) 0.069(3) 0.008(2) 0.024(2) 0.015(2)
C12 0.108(4) 0.055(3) 0.058(3) 0.020(3) 0.023(3) 0.019(2)
C13 0.094(4) 0.060(3) 0.045(2) 0.031(3) 0.004(2) 0.013(2)
C14 0.062(3) 0.051(2) 0.038(2) 0.022(2) 0.0032(19) 0.0044(17)
C15 0.061(3) 0.065(3) 0.044(2) 0.032(2) -0.008(2) 0.003(2)
C16 0.040(2) 0.067(3) 0.047(2) 0.021(2) -0.0008(18) 0.003(2)
C17 0.035(2) 0.051(2) 0.0357(18) 0.0145(18) 0.0046(16) 0.0035(16)
C18 0.083(4) 0.055(3) 0.125(4) 0.008(3) 0.024(3) 0.026(3)
C19 0.069(3) 0.096(4) 0.052(3) 0.022(3) 0.011(2) 0.023(2)
C20 0.035(2) 0.038(2) 0.045(2) 0.0029(16) -0.0010(17) 0.0070(15)
C21 0.033(3) 0.079(3) 0.056(2) 0.003(2) 0.004(2) 0.001(2)
C22 0.042(3) 0.091(3) 0.066(3) -0.002(2) -0.008(2) -0.006(2)
C23 0.058(3) 0.061(3) 0.050(2) 0.011(2) -0.010(2) -0.0044(19)
C24 0.063(3) 0.078(3) 0.057(3) 0.027(2) 0.003(2) -0.007(2)
C25 0.042(3) 0.070(3) 0.059(2) 0.015(2) -0.002(2) -0.009(2)

loop_
_atom_type_symbol
_atom_type_description
_atom_type_scat_dispersion_real
_atom_type_scat_dispersion_imag
_atom_type_scat_source
C C 0.0033 0.0016 'International Tables Vol C Tables 4.2.6.8 and 6.1.1.4'
H H 0.0000 0.0000 'International Tables Vol C Tables 4.2.6.8 and 6.1.1.4'
N N 0.0061 0.0033 'International Tables Vol C Tables 4.2.6.8 and 6.1.1.4'
O O 0.0106 0.0060 'International Tables Vol C Tables 4.2.6.8 and 6.1.1.4'
Br Br -0.2901 2.4595 'International Tables Vol C Tables 4.2.6.8 and 6.1.1.4'

loop_
_geom_angle_atom_site_label_1
_geom_angle_atom_site_label_2
_geom_angle_atom_site_label_3
_geom_angle
C1 N1 C17 121.9(3)
C1 N1 H1 119.1
C17 N1 H1 119.1
N1 C1 C6 120.1(3)
N1 C1 C2 116.6(3)
C6 C1 C2 123.3(3)
C1 C2 C3 113.0(3)
C1 C2 H2A 109.0
C3 C2 H2A 109.0
C1 C2 H2B 109.0
C3 C2 H2B 109.0
H2A C2 H2B 107.8
C2 C3 C19 110.6(3)
C2 C3 C18 109.1(3)
C19 C3 C18 109.0(3)
C2 C3 C4 107.7(3)
C19 C3 C4 110.3(3)
C18 C3 C4 110.2(3)
C5 C4 C3 115.0(3)
C5 C4 H4A 108.5
C3 C4 H4A 108.5
C5 C4 H4B 108.5
C3 C4 H4B 108.5
H4A C4 H4B 107.5
O1 C5 C6 121.5(3)
O1 C5 C4 119.9(3)
C6 C5 C4 118.6(3)
C1 C6 C5 119.5(3)
C1 C6 C7 120.4(3)
C5 C6 C7 120.0(3)
C6 C7 C8 111.0(3)
C6 C7 C20 110.1(3)
C8 C7 C20 112.3(3)
C6 C7 H7 107.8
C8 C7 H7 107.8
C20 C7 H7 107.8
C17 C8 C9 118.5(3)
C17 C8 C7 119.6(3)
C9 C8 C7 121.9(3)
C10 C9 C14 117.9(3)
C10 C9 C8 122.1(3)
C14 C9 C8 120.0(3)
C11 C10 C9 120.9(4)
C11 C10 H10 119.6
C9 C10 H10 119.6
C10 C11 C12 120.8(4)
C10 C11 H11 119.6
C12 C11 H11 119.6
C13 C12 C11 120.3(4)
C13 C12 H12 119.9
C11 C12 H12 119.9
C12 C13 C14 120.9(4)
C12 C13 H13 119.6
C14 C13 H13 119.6
C15 C14 C13 122.4(4)
C15 C14 C9 118.4(3)
C13 C14 C9 119.2(4)
C16 C15 C14 121.7(4)
C16 C15 H15 119.1
C14 C15 H15 119.1
C15 C16 C17 120.0(4)
C15 C16 H16 120.0
C17 C16 H16 120.0
C8 C17 N1 119.6(3)
C8 C17 C16 121.4(3)
N1 C17 C16 118.9(3)
C3 C18 H18A 109.5
C3 C18 H18B 109.5
H18A C18 H18B 109.5
C3 C18 H18C 109.5
H18A C18 H18C 109.5
H18B C18 H18C 109.5
C3 C19 H19A 109.5
C3 C19 H19B 109.5
H19A C19 H19B 109.5
C3 C19 H19C 109.5
H19A C19 H19C 109.5
H19B C19 H19C 109.5
C21 C20 C25 117.2(3)
C21 C20 C7 121.8(3)
C25 C20 C7 121.0(3)
C20 C21 C22 121.7(4)
C20 C21 H21 119.1
C22 C21 H21 119.1
C23 C22 C21 119.4(4)
C23 C22 H22 120.3
C21 C22 H22 120.3
C22 C23 C24 120.9(4)
C22 C23 Br1 119.5(3)
C24 C23 Br1 119.6(3)
C23 C24 C25 118.9(4)
C23 C24 H24 120.5
C25 C24 H24 120.5
C24 C25 C20 122.0(4)
C24 C25 H25 119.0
C20 C25 H25 119.0

loop_
_geom_bond_atom_site_label_1
_geom_bond_atom_site_label_2
_geom_bond_distance
Br1 C23 1.904(4)
N1 C1 1.356(4)
N1 C17 1.405(4)
N1 H1 0.8600
O1 C5 1.237(4)
C1 C6 1.363(4)
C1 C2 1.493(5)
C2 C3 1.525(5)
C2 H2A 0.9700
C2 H2B 0.9700
C3 C19 1.531(5)
C3 C18 1.532(5)
C3 C4 1.534(5)
C4 C5 1.498(5)
C4 H4A 0.9700
C4 H4B 0.9700
C5 C6 1.439(5)
C6 C7 1.512(5)
C7 C8 1.513(5)
C7 C20 1.526(5)
C7 H7 0.9800
C8 C17 1.379(5)
C8 C9 1.431(5)
C9 C10 1.417(5)
C9 C14 1.420(5)
C10 C11 1.363(5)
C10 H10 0.9300
C11 C12 1.394(6)
C11 H11 0.9300
C12 C13 1.354(6)
C12 H12 0.9300
C13 C14 1.414(5)
C13 H13 0.9300
C14 C15 1.409(5)
C15 C16 1.352(5)
C15 H15 0.9300
C16 C17 1.409(5)
C16 H16 0.9300
C18 H18A 0.9600
C18 H18B 0.9600
C18 H18C 0.9600
C19 H19A 0.9600
C19 H19B 0.9600
C19 H19C 0.9600
C20 C21 1.372(5)
C20 C25 1.382(5)
C21 C22 1.382(5)
C21 H21 0.9300
C22 C23 1.361(6)
C22 H22 0.9300
C23 C24 1.365(6)
C24 C25 1.380(5)
C24 H24 0.9300
C25 H25 0.9300

loop_
_geom_hbond_atom_site_label_D
_geom_hbond_atom_site_label_H
_geom_hbond_atom_site_label_A
_geom_hbond_site_symmetry_A
_geom_hbond_distance_DH
_geom_hbond_distance_HA
_geom_hbond_distance_DA
_geom_hbond_angle_DHA
N1 H1 O1 1_455 0.86 1.99 2.840(4) 172

loop_
_cod_related_entry_id
_cod_related_entry_database
_cod_related_entry_code
1 ChemSpider 4409042
